data_7004586
loop_
_publ_author_name
'Ejfler, Jolanta'
'Szafert, S\/lawomir'
'Mierzwicki, Krzysztof'
'Jerzykiewicz, Lucjan B.'
'Sobota, Piotr'

_publ_section_title
;
 Homo- and heteroleptic zinc aminophenolates as initiators for lactide
 polymerization
;
_journal_issue 46
_journal_name_full 'Dalton Transactions'
_journal_page_first 6556
_journal_page_last 6562
_journal_paper_doi 10.1039/b808882a
_journal_year 2008
_chemical_formula_moiety 'C44 H72 N2 O2 Zn'
_chemical_formula_sum 'C44 H72 N2 O2 Zn'
_chemical_formula_weight 726.41
_chemical_name_systematic
;
?
;
_space_group_IT_number 15
_symmetry_cell_setting monoclinic
_symmetry_Int_Tables_number 15
_symmetry_space_group_name_Hall '-C 2yc'
_symmetry_space_group_name_H-M 'C 1 2/c 1'
_atom_sites_solution_hydrogens geom
_atom_sites_solution_primary direct
_atom_sites_solution_secondary difmap
_audit_creation_method SHELXL-97
_cell_angle_alpha 90.00
_cell_angle_beta 91.51(3)
_cell_angle_gamma 90.00
_cell_formula_units_Z 4
_cell_length_a 16.197(4)
_cell_length_b 12.066(4)
_cell_length_c 21.147(6)
_cell_measurement_reflns_used 8923
_cell_measurement_temperature 100(2)
_cell_measurement_theta_max 28
_cell_measurement_theta_min 3
_cell_volume 4131(2)
_computing_cell_refinement
;
CrysAlis RED. Version 1.171.31 Oxford Diffraction, 2006)
;
_computing_data_collection
;
CrysAlis CCD. Version 1.171.31 (Oxford Diffraction, 2006)
;
_computing_data_reduction
;
CrysAlis RED. Version 1.171.31 (Oxford Diffraction, 2006)
;
_computing_molecular_graphics 'SHELXTL. Version 6.14 (Bruker, 2003)'
_computing_publication_material 'SHELXTL. Version 6.14 (Bruker, 2003)'
_computing_structure_refinement 'SHELXTL. Version 6.14 (Bruker, 2003)'
_computing_structure_solution 'SHELXTL. Version 6.14 (Bruker, 2003)'
_diffrn_ambient_temperature 100(2)
_diffrn_detector_area_resol_mean 8.3359
_diffrn_measured_fraction_theta_full 0.992
_diffrn_measured_fraction_theta_max 0.992
_diffrn_measurement_device_type 'Kuma KM-4 CCD kappa-axis diffractometer'
_diffrn_measurement_method \w
_diffrn_radiation_monochromator graphite
_diffrn_radiation_source 'fine-focus sealed tube'
_diffrn_radiation_type MoK\a
_diffrn_radiation_wavelength 0.71073
_diffrn_reflns_av_R_equivalents 0.0287
_diffrn_reflns_av_sigmaI/netI 0.0347
_diffrn_reflns_limit_h_max 20
_diffrn_reflns_limit_h_min -20
_diffrn_reflns_limit_k_max 15
_diffrn_reflns_limit_k_min -11
_diffrn_reflns_limit_l_max 27
_diffrn_reflns_limit_l_min -26
_diffrn_reflns_number 14171
_diffrn_reflns_theta_full 27.00
_diffrn_reflns_theta_max 27.00
_diffrn_reflns_theta_min 2.83
_exptl_absorpt_coefficient_mu 0.631
_exptl_absorpt_correction_T_max 0.994
_exptl_absorpt_correction_T_min 0.868
_exptl_absorpt_correction_type analytical
_exptl_absorpt_process_details
;
CrysAlis CCD. Version 1.171.31 (Oxford Diffraction Ltd., 2006)
Analytical numeric absorption correction using a multifaceted crystal
model based on expressions derived by R.C. Clark & J.S.
Comput. Phys. Commun. (1998). 111, 243.
;
_exptl_crystal_colour colorless
_exptl_crystal_density_diffrn 1.168
_exptl_crystal_density_method 'not measured'
_exptl_crystal_description block
_exptl_crystal_F_000 1584
_exptl_crystal_size_max 0.23
_exptl_crystal_size_mid 0.11
_exptl_crystal_size_min 0.01
_refine_diff_density_max 0.727
_refine_diff_density_min -0.236
_refine_diff_density_rms 0.067
_refine_ls_extinction_method none
_refine_ls_goodness_of_fit_ref 1.083
_refine_ls_hydrogen_treatment constr
_refine_ls_matrix_type full
_refine_ls_number_parameters 229
_refine_ls_number_reflns 4467
_refine_ls_number_restraints 0
_refine_ls_restrained_S_all 1.083
_refine_ls_R_factor_all 0.0485
_refine_ls_R_factor_gt 0.0370
_refine_ls_shift/su_max 0.001
_refine_ls_shift/su_mean 0.000
_refine_ls_structure_factor_coef Fsqd
_refine_ls_weighting_details 'calc w=1/[\s^2^(Fo^2^)+(0.0669P)^2^+0.0177P] where P=(Fo^2^+2Fc^2^)/3'
_refine_ls_weighting_scheme calc
_refine_ls_wR_factor_gt 0.0997
_refine_ls_wR_factor_ref 0.1054
_reflns_number_gt 3580
_reflns_number_total 4467
_reflns_threshold_expression >2sigma(I)
_cod_data_source_file b808882a.txt
_cod_data_source_block je26
_cod_depositor_comments
;
The following automatic conversions were performed:
'_symmetry_cell_setting' value 'Monoclinic' changed to 'monoclinic'
according to '/home/saulius/struct/CIF-dictionaries/cif_core.dic'
dictionary named 'cif_core.dic' version 2.4.1 from 2010-06-29.

Automatic conversion script
Id: cif_fix_enum 1527 2010-12-29 10:47:43Z saulius 
;
_cod_original_sg_symbol_H-M 'C 2/c'
_cod_database_code 7004586

loop_
_symmetry_equiv_pos_as_xyz
'x, y, z'
'-x, y, -z+1/2'
'x+1/2, y+1/2, z'
'-x+1/2, y+1/2, -z+1/2'
'-x, -y, -z'
'x, -y, z-1/2'
'-x+1/2, -y+1/2, -z'
'x+1/2, -y+1/2, z-1/2'

loop_
_atom_site_label
_atom_site_type_symbol
_atom_site_fract_x
_atom_site_fract_y
_atom_site_fract_z
_atom_site_U_iso_or_equiv
_atom_site_adp_type
_atom_site_occupancy
_atom_site_symmetry_multiplicity
_atom_site_calc_flag
_atom_site_refinement_flags
_atom_site_disorder_assembly
_atom_site_disorder_group
Zn1 Zn 0.5000 0.33751(2) 0.2500 0.01490(11) Uani 1 2 d S . .
O1 O 0.39368(8) 0.27057(10) 0.25586(6) 0.0174(3) Uani 1 1 d . . .
N1 N 0.48600(9) 0.39819(12) 0.15574(7) 0.0156(3) Uani 1 1 d . . .
C1 C 0.54243(11) 0.33533(15) 0.11420(8) 0.0178(4) Uani 1 1 d . . .
H1A H 0.5393 0.3663 0.0714 0.027 Uiso 1 1 calc R . .
H1B H 0.5258 0.2572 0.1129 0.027 Uiso 1 1 calc R . .
H1C H 0.5992 0.3412 0.1310 0.027 Uiso 1 1 calc R . .
C11 C 0.50088(11) 0.52104(15) 0.15285(9) 0.0171(4) Uani 1 1 d . . .
H11A H 0.4631 0.5560 0.1837 0.021 Uiso 1 1 calc R . .
C12 C 0.48256(14) 0.57634(17) 0.08848(10) 0.0281(5) Uani 1 1 d . . .
H12A H 0.5198 0.5456 0.0565 0.034 Uiso 1 1 calc R . .
H12B H 0.4250 0.5601 0.0746 0.034 Uiso 1 1 calc R . .
C13 C 0.49484(15) 0.70178(18) 0.09325(11) 0.0330(5) Uani 1 1 d . . .
H13A H 0.4845 0.7356 0.0511 0.040 Uiso 1 1 calc R . .
H13B H 0.4543 0.7330 0.1226 0.040 Uiso 1 1 calc R . .
C14 C 0.58190(14) 0.73093(17) 0.11675(10) 0.0292(5) Uani 1 1 d . . .
H14A H 0.5865 0.8122 0.1221 0.035 Uiso 1 1 calc R . .
H14B H 0.6221 0.7078 0.0848 0.035 Uiso 1 1 calc R . .
C15 C 0.60290(13) 0.67402(16) 0.17960(10) 0.0253(5) Uani 1 1 d . . .
H15A H 0.6613 0.6891 0.1917 0.030 Uiso 1 1 calc R . .
H15B H 0.5679 0.7050 0.2129 0.030 Uiso 1 1 calc R . .
C16 C 0.58939(12) 0.54923(15) 0.17530(9) 0.0204(4) Uani 1 1 d . . .
H16A H 0.6004 0.5155 0.2174 0.025 Uiso 1 1 calc R . .
H16B H 0.6289 0.5171 0.1455 0.025 Uiso 1 1 calc R . .
C21 C 0.37377(11) 0.25251(16) 0.14439(8) 0.0163(4) Uani 1 1 d . . .
C22 C 0.36927(11) 0.20822(15) 0.20621(8) 0.0153(4) Uani 1 1 d . . .
C23 C 0.33947(10) 0.09915(15) 0.21386(8) 0.0158(4) Uani 1 1 d . . .
C24 C 0.31939(11) 0.03725(15) 0.15946(9) 0.0168(4) Uani 1 1 d . . .
H24A H 0.2998 -0.0363 0.1647 0.020 Uiso 1 1 calc R . .
C25 C 0.32663(11) 0.07816(16) 0.09783(8) 0.0172(4) Uani 1 1 d . . .
C26 C 0.35311(11) 0.18722(15) 0.09203(8) 0.0171(4) Uani 1 1 d . . .
H26A H 0.3573 0.2182 0.0510 0.021 Uiso 1 1 calc R . .
C27 C 0.39802(11) 0.37213(16) 0.13578(9) 0.0175(4) Uani 1 1 d . . .
H27A H 0.3606 0.4192 0.1605 0.021 Uiso 1 1 calc R . .
H27B H 0.3899 0.3920 0.0906 0.021 Uiso 1 1 calc R . .
C28 C 0.33058(11) 0.04922(15) 0.28039(9) 0.0181(4) Uani 1 1 d . . .
C29 C 0.31054(11) 0.00518(16) 0.03919(9) 0.0195(4) Uani 1 1 d . . .
C30 C 0.41636(12) 0.04142(17) 0.31406(9) 0.0230(4) Uani 1 1 d . . .
H30A H 0.4097 0.0173 0.3579 0.035 Uiso 1 1 calc R . .
H30B H 0.4431 0.1143 0.3137 0.035 Uiso 1 1 calc R . .
H30C H 0.4506 -0.0123 0.2919 0.035 Uiso 1 1 calc R . .
C31 C 0.27250(12) 0.12257(17) 0.31905(9) 0.0231(4) Uani 1 1 d . . .
H31A H 0.2169 0.1209 0.2997 0.035 Uiso 1 1 calc R . .
H31B H 0.2931 0.1989 0.3196 0.035 Uiso 1 1 calc R . .
H31C H 0.2706 0.0945 0.3625 0.035 Uiso 1 1 calc R . .
C32 C 0.29479(12) -0.06810(17) 0.27817(9) 0.0228(4) Uani 1 1 d . . .
H32A H 0.2415 -0.0672 0.2552 0.034 Uiso 1 1 calc R . .
H32B H 0.2871 -0.0948 0.3214 0.034 Uiso 1 1 calc R . .
H32C H 0.3329 -0.1174 0.2565 0.034 Uiso 1 1 calc R . .
C33 C 0.39251(14) -0.0130(2) 0.00664(10) 0.0338(5) Uani 1 1 d . . .
H33A H 0.3839 -0.0622 -0.0298 0.051 Uiso 1 1 calc R . .
H33B H 0.4323 -0.0467 0.0366 0.051 Uiso 1 1 calc R . .
H33C H 0.4140 0.0584 -0.0077 0.051 Uiso 1 1 calc R . .
C34 C 0.24939(15) 0.0616(2) -0.00639(11) 0.0378(6) Uani 1 1 d . . .
H34A H 0.2428 0.0168 -0.0449 0.057 Uiso 1 1 calc R . .
H34B H 0.2702 0.1352 -0.0174 0.057 Uiso 1 1 calc R . .
H34C H 0.1959 0.0690 0.0138 0.057 Uiso 1 1 calc R . .
C35 C 0.27680(15) -0.1100(2) 0.05571(10) 0.0362(6) Uani 1 1 d . . .
H35A H 0.2653 -0.1517 0.0167 0.054 Uiso 1 1 calc R . .
H35B H 0.2258 -0.1018 0.0792 0.054 Uiso 1 1 calc R . .
H35C H 0.3178 -0.1500 0.0818 0.054 Uiso 1 1 calc R . .

loop_
_atom_site_aniso_label
_atom_site_aniso_U_11
_atom_site_aniso_U_22
_atom_site_aniso_U_33
_atom_site_aniso_U_23
_atom_site_aniso_U_13
_atom_site_aniso_U_12
Zn1 0.01628(16) 0.01528(17) 0.01295(17) 0.000 -0.00306(11) 0.000
O1 0.0190(6) 0.0194(7) 0.0138(6) -0.0024(5) -0.0006(5) -0.0044(5)
N1 0.0154(7) 0.0147(8) 0.0163(8) 0.0002(6) -0.0031(6) -0.0014(6)
C1 0.0189(9) 0.0192(9) 0.0154(9) 0.0015(7) 0.0011(7) 0.0001(8)
C11 0.0206(9) 0.0142(9) 0.0162(9) 0.0005(7) -0.0039(7) -0.0008(7)
C12 0.0362(12) 0.0218(11) 0.0254(11) 0.0089(8) -0.0133(9) -0.0098(9)
C13 0.0441(14) 0.0196(10) 0.0345(12) 0.0092(9) -0.0144(11) -0.0060(10)
C14 0.0383(12) 0.0173(10) 0.0318(12) 0.0028(9) -0.0036(10) -0.0078(9)
C15 0.0283(11) 0.0211(11) 0.0262(11) -0.0005(8) -0.0060(9) -0.0058(9)
C16 0.0213(10) 0.0164(10) 0.0232(10) 0.0017(8) -0.0058(8) -0.0022(8)
C21 0.0133(8) 0.0187(9) 0.0169(9) 0.0021(7) -0.0030(7) -0.0020(7)
C22 0.0128(8) 0.0184(9) 0.0147(9) -0.0010(7) -0.0018(7) -0.0014(7)
C23 0.0124(8) 0.0196(10) 0.0153(9) 0.0016(7) -0.0008(7) -0.0003(7)
C24 0.0144(8) 0.0163(9) 0.0198(9) 0.0013(7) 0.0007(7) -0.0031(7)
C25 0.0133(8) 0.0221(10) 0.0162(9) -0.0032(8) -0.0009(7) -0.0018(7)
C26 0.0163(9) 0.0232(10) 0.0118(9) 0.0025(7) -0.0005(7) -0.0017(8)
C27 0.0160(9) 0.0197(9) 0.0165(9) 0.0032(7) -0.0049(7) -0.0012(7)
C28 0.0178(9) 0.0199(10) 0.0164(9) 0.0031(7) -0.0009(7) -0.0018(8)
C29 0.0210(9) 0.0220(10) 0.0155(9) -0.0051(8) -0.0009(7) -0.0016(8)
C30 0.0216(10) 0.0273(11) 0.0199(10) 0.0058(8) -0.0039(8) -0.0014(8)
C31 0.0264(10) 0.0258(10) 0.0174(10) 0.0036(8) 0.0046(8) -0.0001(9)
C32 0.0237(10) 0.0227(10) 0.0219(10) 0.0063(8) -0.0002(8) -0.0029(8)
C33 0.0343(12) 0.0380(13) 0.0294(12) -0.0062(10) 0.0038(10) 0.0038(11)
C34 0.0425(14) 0.0405(13) 0.0297(12) -0.0137(10) -0.0148(10) 0.0100(11)
C35 0.0439(14) 0.0340(13) 0.0307(12) -0.0105(10) 0.0022(10) -0.0120(11)

loop_
_atom_type_symbol
_atom_type_description
_atom_type_scat_dispersion_real
_atom_type_scat_dispersion_imag
_atom_type_scat_source
C C 0.0033 0.0016 'International Tables Vol C Tables 4.2.6.8 and 6.1.1.4'
H H 0.0000 0.0000 'International Tables Vol C Tables 4.2.6.8 and 6.1.1.4'
N N 0.0061 0.0033 'International Tables Vol C Tables 4.2.6.8 and 6.1.1.4'
O O 0.0106 0.0060 'International Tables Vol C Tables 4.2.6.8 and 6.1.1.4'
Zn Zn 0.2839 1.4301 'International Tables Vol C Tables 4.2.6.8 and 6.1.1.4'

loop_
_geom_angle_atom_site_label_1
_geom_angle_atom_site_label_2
_geom_angle_atom_site_label_3
_geom_angle
_geom_angle_site_symmetry_1
_geom_angle_site_symmetry_3
_geom_angle_publ_flag
O1 Zn1 O1 129.94(8) 2_655 . ?
O1 Zn1 N1 97.60(6) 2_655 2_655 ?
O1 Zn1 N1 99.13(6) . 2_655 ?
O1 Zn1 N1 99.13(6) 2_655 . ?
O1 Zn1 N1 97.60(6) . . ?
N1 Zn1 N1 139.79(8) 2_655 . ?
C22 O1 Zn1 115.71(11) . . ?
C1 N1 C11 112.09(14) . . ?
C1 N1 C27 108.55(14) . . ?
C11 N1 C27 110.21(14) . . ?
C1 N1 Zn1 108.94(11) . . ?
C11 N1 Zn1 111.33(10) . . ?
C27 N1 Zn1 105.47(11) . . ?
N1 C1 H1A 109.5 . . ?
N1 C1 H1B 109.5 . . ?
H1A C1 H1B 109.5 . . ?
N1 C1 H1C 109.5 . . ?
H1A C1 H1C 109.5 . . ?
H1B C1 H1C 109.5 . . ?
N1 C11 C16 110.80(14) . . ?
N1 C11 C12 115.87(15) . . ?
C16 C11 C12 109.52(16) . . ?
N1 C11 H11A 106.7 . . ?
C16 C11 H11A 106.7 . . ?
C12 C11 H11A 106.7 . . ?
C13 C12 C11 110.44(16) . . ?
C13 C12 H12A 109.6 . . ?
C11 C12 H12A 109.6 . . ?
C13 C12 H12B 109.6 . . ?
C11 C12 H12B 109.6 . . ?
H12A C12 H12B 108.1 . . ?
C14 C13 C12 111.56(18) . . ?
C14 C13 H13A 109.3 . . ?
C12 C13 H13A 109.3 . . ?
C14 C13 H13B 109.3 . . ?
C12 C13 H13B 109.3 . . ?
H13A C13 H13B 108.0 . . ?
C13 C14 C15 111.30(17) . . ?
C13 C14 H14A 109.4 . . ?
C15 C14 H14A 109.4 . . ?
C13 C14 H14B 109.4 . . ?
C15 C14 H14B 109.4 . . ?
H14A C14 H14B 108.0 . . ?
C16 C15 C14 111.35(16) . . ?
C16 C15 H15A 109.4 . . ?
C14 C15 H15A 109.4 . . ?
C16 C15 H15B 109.4 . . ?
C14 C15 H15B 109.4 . . ?
H15A C15 H15B 108.0 . . ?
C15 C16 C11 111.63(16) . . ?
C15 C16 H16A 109.3 . . ?
C11 C16 H16A 109.3 . . ?
C15 C16 H16B 109.3 . . ?
C11 C16 H16B 109.3 . . ?
H16A C16 H16B 108.0 . . ?
C26 C21 C22 120.23(17) . . ?
C26 C21 C27 120.22(16) . . ?
C22 C21 C27 119.51(16) . . ?
O1 C22 C23 121.80(16) . . ?
O1 C22 C21 119.29(16) . . ?
C23 C22 C21 118.91(16) . . ?
C24 C23 C22 118.35(16) . . ?
C24 C23 C28 121.02(16) . . ?
C22 C23 C28 120.62(16) . . ?
C25 C24 C23 123.50(17) . . ?
C25 C24 H24A 118.3 . . ?
C23 C24 H24A 118.3 . . ?
C26 C25 C24 116.67(16) . . ?
C26 C25 C29 121.14(16) . . ?
C24 C25 C29 122.13(17) . . ?
C25 C26 C21 122.25(17) . . ?
C25 C26 H26A 118.9 . . ?
C21 C26 H26A 118.9 . . ?
C21 C27 N1 114.38(15) . . ?
C21 C27 H27A 108.7 . . ?
N1 C27 H27A 108.7 . . ?
C21 C27 H27B 108.7 . . ?
N1 C27 H27B 108.7 . . ?
H27A C27 H27B 107.6 . . ?
C32 C28 C23 112.23(16) . . ?
C32 C28 C31 108.14(16) . . ?
C23 C28 C31 109.44(15) . . ?
C32 C28 C30 107.02(15) . . ?
C23 C28 C30 109.85(15) . . ?
C31 C28 C30 110.11(16) . . ?
C34 C29 C33 109.70(18) . . ?
C34 C29 C35 108.58(18) . . ?
C33 C29 C35 106.94(18) . . ?
C34 C29 C25 110.35(16) . . ?
C33 C29 C25 108.35(15) . . ?
C35 C29 C25 112.85(16) . . ?
C28 C30 H30A 109.5 . . ?
C28 C30 H30B 109.5 . . ?
H30A C30 H30B 109.5 . . ?
C28 C30 H30C 109.5 . . ?
H30A C30 H30C 109.5 . . ?
H30B C30 H30C 109.5 . . ?
C28 C31 H31A 109.5 . . ?
C28 C31 H31B 109.5 . . ?
H31A C31 H31B 109.5 . . ?
C28 C31 H31C 109.5 . . ?
H31A C31 H31C 109.5 . . ?
H31B C31 H31C 109.5 . . ?
C28 C32 H32A 109.5 . . ?
C28 C32 H32B 109.5 . . ?
H32A C32 H32B 109.5 . . ?
C28 C32 H32C 109.5 . . ?
H32A C32 H32C 109.5 . . ?
H32B C32 H32C 109.5 . . ?
C29 C33 H33A 109.5 . . ?
C29 C33 H33B 109.5 . . ?
H33A C33 H33B 109.5 . . ?
C29 C33 H33C 109.5 . . ?
H33A C33 H33C 109.5 . . ?
H33B C33 H33C 109.5 . . ?
C29 C34 H34A 109.5 . . ?
C29 C34 H34B 109.5 . . ?
H34A C34 H34B 109.5 . . ?
C29 C34 H34C 109.5 . . ?
H34A C34 H34C 109.5 . . ?
H34B C34 H34C 109.5 . . ?
C29 C35 H35A 109.5 . . ?
C29 C35 H35B 109.5 . . ?
H35A C35 H35B 109.5 . . ?
C29 C35 H35C 109.5 . . ?
H35A C35 H35C 109.5 . . ?
H35B C35 H35C 109.5 . . ?

loop_
_geom_bond_atom_site_label_1
_geom_bond_atom_site_label_2
_geom_bond_distance
_geom_bond_site_symmetry_2
_geom_bond_publ_flag
Zn1 O1 1.9091(13) 2_655 ?
Zn1 O1 1.9091(13) . ?
Zn1 N1 2.1298(16) 2_655 ?
Zn1 N1 2.1300(16) . ?
O1 C22 1.343(2) . ?
N1 C1 1.492(2) . ?
N1 C11 1.503(2) . ?
N1 C27 1.509(2) . ?
C1 H1A 0.9800 . ?
C1 H1B 0.9800 . ?
C1 H1C 0.9800 . ?
C11 C16 1.536(3) . ?
C11 C12 1.538(3) . ?
C11 H11A 1.0000 . ?
C12 C13 1.530(3) . ?
C12 H12A 0.9900 . ?
C12 H12B 0.9900 . ?
C13 C14 1.524(3) . ?
C13 H13A 0.9900 . ?
C13 H13B 0.9900 . ?
C14 C15 1.526(3) . ?
C14 H14A 0.9900 . ?
C14 H14B 0.9900 . ?
C15 C16 1.524(3) . ?
C15 H15A 0.9900 . ?
C15 H15B 0.9900 . ?
C16 H16A 0.9900 . ?
C16 H16B 0.9900 . ?
C21 C26 1.392(3) . ?
C21 C22 1.416(3) . ?
C21 C27 1.508(3) . ?
C22 C23 1.412(3) . ?
C23 C24 1.403(3) . ?
C23 C28 1.541(2) . ?
C24 C25 1.402(3) . ?
C24 H24A 0.9500 . ?
C25 C26 1.391(3) . ?
C25 C29 1.538(2) . ?
C26 H26A 0.9500 . ?
C27 H27A 0.9900 . ?
C27 H27B 0.9900 . ?
C28 C32 1.530(3) . ?
C28 C31 1.542(3) . ?
C28 C30 1.547(3) . ?
C29 C34 1.524(3) . ?
C29 C33 1.527(3) . ?
C29 C35 1.537(3) . ?
C30 H30A 0.9800 . ?
C30 H30B 0.9800 . ?
C30 H30C 0.9800 . ?
C31 H31A 0.9800 . ?
C31 H31B 0.9800 . ?
C31 H31C 0.9800 . ?
C32 H32A 0.9800 . ?
C32 H32B 0.9800 . ?
C32 H32C 0.9800 . ?
C33 H33A 0.9800 . ?
C33 H33B 0.9800 . ?
C33 H33C 0.9800 . ?
C34 H34A 0.9800 . ?
C34 H34B 0.9800 . ?
C34 H34C 0.9800 . ?
C35 H35A 0.9800 . ?
C35 H35B 0.9800 . ?
C35 H35C 0.9800 . ?

loop_
_geom_torsion_atom_site_label_1
_geom_torsion_atom_site_label_2
_geom_torsion_atom_site_label_3
_geom_torsion_atom_site_label_4
_geom_torsion
_geom_torsion_site_symmetry_1
_geom_torsion_site_symmetry_2
_geom_torsion_site_symmetry_3
_geom_torsion_site_symmetry_4
_geom_torsion_publ_flag
O1 Zn1 O1 C22 -62.51(11) 2_655 . . . ?
N1 Zn1 O1 C22 -170.53(12) 2_655 . . . ?
N1 Zn1 O1 C22 46.17(13) . . . . ?
O1 Zn1 N1 C1 20.85(12) 2_655 . . . ?
O1 Zn1 N1 C1 -111.78(11) . . . . ?
N1 Zn1 N1 C1 134.28(11) 2_655 . . . ?
O1 Zn1 N1 C11 -103.26(11) 2_655 . . . ?
O1 Zn1 N1 C11 124.10(11) . . . . ?
N1 Zn1 N1 C11 10.16(10) 2_655 . . . ?
O1 Zn1 N1 C27 137.21(11) 2_655 . . . ?
O1 Zn1 N1 C27 4.57(11) . . . . ?
N1 Zn1 N1 C27 -109.37(11) 2_655 . . . ?
C1 N1 C11 C16 -60.98(19) . . . . ?
C27 N1 C11 C16 178.01(15) . . . . ?
Zn1 N1 C11 C16 61.34(17) . . . . ?
C1 N1 C11 C12 64.6(2) . . . . ?
C27 N1 C11 C12 -56.4(2) . . . . ?
Zn1 N1 C11 C12 -173.11(14) . . . . ?
N1 C11 C12 C13 176.33(17) . . . . ?
C16 C11 C12 C13 -57.5(2) . . . . ?
C11 C12 C13 C14 57.2(3) . . . . ?
C12 C13 C14 C15 -55.1(3) . . . . ?
C13 C14 C15 C16 54.0(2) . . . . ?
C14 C15 C16 C11 -55.7(2) . . . . ?
N1 C11 C16 C15 -173.78(16) . . . . ?
C12 C11 C16 C15 57.2(2) . . . . ?
Zn1 O1 C22 C23 129.26(15) . . . . ?
Zn1 O1 C22 C21 -50.45(19) . . . . ?
C26 C21 C22 O1 176.44(16) . . . . ?
C27 C21 C22 O1 -5.8(2) . . . . ?
C26 C21 C22 C23 -3.3(3) . . . . ?
C27 C21 C22 C23 174.45(16) . . . . ?
O1 C22 C23 C24 -176.60(16) . . . . ?
C21 C22 C23 C24 3.1(3) . . . . ?
O1 C22 C23 C28 2.5(3) . . . . ?
C21 C22 C23 C28 -177.77(16) . . . . ?
C22 C23 C24 C25 -0.6(3) . . . . ?
C28 C23 C24 C25 -179.68(16) . . . . ?
C23 C24 C25 C26 -1.8(3) . . . . ?
C23 C24 C25 C29 175.13(16) . . . . ?
C24 C25 C26 C21 1.7(3) . . . . ?
C29 C25 C26 C21 -175.30(16) . . . . ?
C22 C21 C26 C25 0.8(3) . . . . ?
C27 C21 C26 C25 -176.89(17) . . . . ?
C26 C21 C27 N1 -115.44(18) . . . . ?
C22 C21 C27 N1 66.8(2) . . . . ?
C1 N1 C27 C21 63.80(19) . . . . ?
C11 N1 C27 C21 -173.09(14) . . . . ?
Zn1 N1 C27 C21 -52.82(17) . . . . ?
C24 C23 C28 C32 -2.7(2) . . . . ?
C22 C23 C28 C32 178.19(16) . . . . ?
C24 C23 C28 C31 -122.78(19) . . . . ?
C22 C23 C28 C31 58.1(2) . . . . ?
C24 C23 C28 C30 116.22(19) . . . . ?
C22 C23 C28 C30 -62.9(2) . . . . ?
C26 C25 C29 C34 -54.9(2) . . . . ?
C24 C25 C29 C34 128.2(2) . . . . ?
C26 C25 C29 C33 65.2(2) . . . . ?
C24 C25 C29 C33 -111.6(2) . . . . ?
C26 C25 C29 C35 -176.58(18) . . . . ?
C24 C25 C29 C35 6.6(3) . . . . ?
